data_7717093
loop_
_publ_author_name
'Stiel, Jonah P.'
'Henke, Wade C.'
'Moore, William N. G.'
'Barker, Nathaniel M.'
'Oliver, Allen G.'
'Day, Victor W.'
'Blakemore, James D.'

_publ_section_title
;
 Redox properties of [Cp*Rh] complexes supported by mono-substituted
 2,2'-bipyridyl ligands.
;
_journal_issue 41
_journal_name_full 'Dalton transactions (Cambridge, England : 2003)'
_journal_page_first 16956
_journal_page_last 16965
_journal_paper_doi 10.1039/d4dt01766h
_journal_volume 53
_journal_year 2024
_chemical_formula_moiety 'C20 H22 Cl N3 O2 Rh, C F3 O3 S '
_chemical_formula_sum 'C21 H22 Cl F3 N3 O5 Rh S'
_chemical_formula_weight 623.83
_chemical_properties_physical Air-sensitive,Moisture-sensitive
_space_group_crystal_system orthorhombic
_space_group_IT_number 33
_space_group_name_Hall 'P 2c -2n'
_space_group_name_H-M_alt 'P n a 21'
_atom_sites_solution_hydrogens geom
_atom_sites_solution_primary direct
_audit_creation_method
;FinalCif V139 by Daniel Kratzert, Freiburg 2024, 
https://dkratzert.de/finalcif.html
;
_audit_update_record
;
2024-07-11 deposited with the CCDC.	2024-09-24 downloaded from the CCDC.
;
_cell_angle_alpha 90
_cell_angle_beta 90
_cell_angle_gamma 90
_cell_formula_units_Z 8
_cell_length_a 13.676(3)
_cell_length_b 22.527(5)
_cell_length_c 15.898(3)
_cell_measurement_reflns_used 9658
_cell_measurement_temperature 120(2)
_cell_measurement_theta_max 23.9975
_cell_measurement_theta_min 2.5635
_cell_volume 4897.8(18)
_computing_cell_refinement 'SAINT V8.40A'
_computing_data_reduction 'SAINT V8.40A'
_computing_molecular_graphics 'ShelXle (H\"ubschle 2011)'
_computing_structure_refinement 'SHELXL-2018/3 (Sheldrick, 2018)'
_computing_structure_solution 'SHELXS (G. Sheldrick)'
_diffrn_ambient_environment N~2~
_diffrn_ambient_temperature 120(2)
_diffrn_detector CMOS
_diffrn_detector_area_resol_mean 7.41
_diffrn_detector_type 'Bruker PHOTON-II'
_diffrn_measured_fraction_theta_full 0.999
_diffrn_measured_fraction_theta_max 0.998
_diffrn_measurement_device 'three-circle diffractometer'
_diffrn_measurement_device_type 'Bruker APEX2'
_diffrn_measurement_method '\w and \f scans'
_diffrn_measurement_specimen_support 'MiTeGen micromount'
_diffrn_radiation_monochromator 'Bruker TRIUMPH curved-graphite'
_diffrn_radiation_probe x-ray
_diffrn_radiation_type MoK\a
_diffrn_radiation_wavelength 0.71073
_diffrn_reflns_av_R_equivalents 0.0758
_diffrn_reflns_av_unetI/netI 0.0530
_diffrn_reflns_Laue_measured_fraction_full 0.999
_diffrn_reflns_Laue_measured_fraction_max 0.998
_diffrn_reflns_limit_h_max 17
_diffrn_reflns_limit_h_min -17
_diffrn_reflns_limit_k_max 28
_diffrn_reflns_limit_k_min -28
_diffrn_reflns_limit_l_max 19
_diffrn_reflns_limit_l_min -19
_diffrn_reflns_number 63592
_diffrn_reflns_point_group_measured_fraction_full 0.999
_diffrn_reflns_point_group_measured_fraction_max 0.996
_diffrn_reflns_theta_full 25.242
_diffrn_reflns_theta_max 26.424
_diffrn_reflns_theta_min 1.568
_diffrn_source 'fine-focus sealed X-ray tube'
_diffrn_source_current '35 mA'
_diffrn_source_type 'fine-focus sealed tube'
_diffrn_source_voltage '50 kV'
_exptl_absorpt_coefficient_mu 0.952
_exptl_absorpt_correction_T_max 0.7454
_exptl_absorpt_correction_T_min 0.6943
_exptl_absorpt_correction_type multi-scan
_exptl_absorpt_process_details
;SADABS-2016/2 - Bruker AXS area detector scaling and absorption correction: 
Krause, L., Herbst-Irmer, R., Sheldrick G.M. & Stalke D., J. Appl. Cryst. 48 
(2015) 3-10
;
_exptl_crystal_colour orange
_exptl_crystal_density_diffrn 1.692
_exptl_crystal_description Stacked
_exptl_crystal_F_000 2512
_exptl_crystal_size_max 0.136
_exptl_crystal_size_mid 0.109
_exptl_crystal_size_min 0.047
_exptl_transmission_factor_max 0.7454
_exptl_transmission_factor_min 0.6943
_refine_diff_density_max 1.111
_refine_diff_density_min -0.783
_refine_diff_density_rms 0.095
_refine_ls_abs_structure_details
;
 Refined as an inversion twin.
;
_refine_ls_abs_structure_Flack 0.22(7)
_refine_ls_extinction_method none
_refine_ls_goodness_of_fit_ref 1.024
_refine_ls_hydrogen_treatment constr
_refine_ls_matrix_type full
_refine_ls_number_parameters 642
_refine_ls_number_reflns 10019
_refine_ls_number_restraints 7
_refine_ls_restrained_S_all 1.024
_refine_ls_R_factor_all 0.0759
_refine_ls_R_factor_gt 0.0482
_refine_ls_shift/su_max 0.001
_refine_ls_shift/su_mean 0.000
_refine_ls_structure_factor_coef Fsqd
_refine_ls_weighting_details 'w=1/[\s^2^(Fo^2^)+(0.0356P)^2^+14.5003P] where P=(Fo^2^+2Fc^2^)/3'
_refine_ls_weighting_scheme calc
_refine_ls_wR_factor_gt 0.0956
_refine_ls_wR_factor_ref 0.1061
_reflns_Friedel_coverage 0.924
_reflns_Friedel_fraction_full 0.999
_reflns_Friedel_fraction_max 0.994
_reflns_number_gt 7624
_reflns_number_total 10019
_reflns_threshold_expression 'I > 2\s(I)'
_cod_data_source_file d4dt01766h3.cif
_cod_data_source_block a11a-no33
_cod_depositor_comments 'Adding full bibliography for 7717092--7717094.cif.'
_cod_original_cell_volume 4897.9(17)
_cod_database_code 7717093
_shelx_shelxl_version_number 2018/3
_shelx_space_group_comment
;
The symmetry employed for this shelxl refinement is uniquely defined
by the following loop, which should always be used as a source of
symmetry information in preference to the above space-group names.
They are only intended as comments.
;
_shelx_estimated_absorpt_t_min 0.881
_shelx_estimated_absorpt_t_max 0.957
_diffrn_measurement_ambient_temperature_device_make 'Oxford Cryostream 700'

loop_
_space_group_symop_operation_xyz
'x, y, z'
'-x, -y, z+1/2'
'x+1/2, -y+1/2, z'
'-x+1/2, y+1/2, z+1/2'

loop_
_atom_site_label
_atom_site_type_symbol
_atom_site_fract_x
_atom_site_fract_y
_atom_site_fract_z
_atom_site_U_iso_or_equiv
_atom_site_adp_type
_atom_site_occupancy
_atom_site_site_symmetry_order
_atom_site_calc_flag
_atom_site_refinement_flags_posn
_atom_site_refinement_flags_adp
_atom_site_refinement_flags_occupancy
_atom_site_disorder_assembly
_atom_site_disorder_group
Rh1A Rh -0.01750(8) 0.82069(3) 0.18958(4) 0.0243(2) Uani 1 1 d . . . . .
Cl1A Cl -0.1687(3) 0.7929(2) 0.1249(3) 0.0728(15) Uani 1 1 d . . . . .
O1A O 0.1660(9) 0.9238(4) -0.1925(6) 0.088(4) Uani 1 1 d . . . . .
O2A O 0.2225(6) 0.8342(3) -0.1949(5) 0.049(2) Uani 1 1 d . . . . .
N1A N 0.0377(10) 0.8433(5) 0.0706(7) 0.034(3) Uani 1 1 d . . . . .
N2A N 0.0384(9) 0.7392(4) 0.1440(7) 0.029(3) Uani 1 1 d . . . . .
N3A N 0.1777(6) 0.8770(4) -0.1635(5) 0.0313(19) Uani 1 1 d . . . . .
C1A C -0.0942(9) 0.8609(5) 0.2942(8) 0.023(3) Uani 1 1 d . . . . .
C2A C -0.0285(11) 0.9023(5) 0.2583(8) 0.033(3) Uani 1 1 d . . . . .
C3A C 0.0680(10) 0.8798(6) 0.2660(9) 0.032(3) Uani 1 1 d . . . . .
C4A C 0.0627(14) 0.8241(5) 0.3037(10) 0.033(4) Uani 1 1 d . . . . .
C5A C -0.0371(12) 0.8126(5) 0.3216(9) 0.029(3) Uani 1 1 d . U . . .
C6A C -0.2034(11) 0.8672(5) 0.3041(9) 0.038(4) Uani 1 1 d . . . . .
H6AA H -0.235904 0.832097 0.280983 0.057 Uiso 1 1 calc R U . . .
H6AB H -0.225677 0.902694 0.273984 0.057 Uiso 1 1 calc R U . . .
H6AC H -0.219517 0.871064 0.363962 0.057 Uiso 1 1 calc R U . . .
C7A C -0.0612(12) 0.9640(5) 0.2310(10) 0.044(4) Uani 1 1 d . . . . .
H7AA H -0.119045 0.960666 0.194871 0.066 Uiso 1 1 calc R U . . .
H7AB H -0.008314 0.983374 0.199759 0.066 Uiso 1 1 calc R U . . .
H7AC H -0.077393 0.987719 0.280775 0.066 Uiso 1 1 calc R U . . .
C8A C 0.1564(12) 0.9122(6) 0.2418(10) 0.048(4) Uani 1 1 d . . . . .
H8AA H 0.202772 0.884851 0.215199 0.072 Uiso 1 1 calc R U . . .
H8AB H 0.186483 0.929696 0.292003 0.072 Uiso 1 1 calc R U . . .
H8AC H 0.139270 0.943800 0.202092 0.072 Uiso 1 1 calc R U . . .
C9A C 0.1490(9) 0.7850(5) 0.3258(9) 0.029(3) Uani 1 1 d . . . . .
H9AA H 0.127369 0.743625 0.329797 0.044 Uiso 1 1 calc R U . . .
H9AB H 0.176351 0.797577 0.379930 0.044 Uiso 1 1 calc R U . . .
H9AC H 0.199081 0.788511 0.282025 0.044 Uiso 1 1 calc R U . . .
C10A C -0.0798(11) 0.7593(6) 0.3650(9) 0.035(4) Uani 1 1 d . . . . .
H10A H -0.124845 0.738992 0.326693 0.052 Uiso 1 1 calc R U . . .
H10B H -0.115268 0.772117 0.415360 0.052 Uiso 1 1 calc R U . . .
H10C H -0.027054 0.732182 0.381123 0.052 Uiso 1 1 calc R U . . .
C11A C 0.0381(13) 0.8975(6) 0.0395(9) 0.046(4) Uani 1 1 d . . . . .
H11A H 0.006637 0.928306 0.070067 0.055 Uiso 1 1 calc R U . . .
C12A C 0.0843(13) 0.9116(6) -0.0388(10) 0.042(4) Uani 1 1 d . . . . .
H12A H 0.085480 0.950791 -0.060959 0.051 Uiso 1 1 calc R U . . .
C13A C 0.1256(12) 0.8659(6) -0.0783(9) 0.034(4) Uani 1 1 d . . . . .
C14A C 0.1287(9) 0.8099(6) -0.0514(8) 0.024(3) Uani 1 1 d . . . . .
H14A H 0.158541 0.779167 -0.083294 0.029 Uiso 1 1 calc R U . . .
C15A C 0.0846(10) 0.7992(6) 0.0278(9) 0.030(3) Uani 1 1 d . . . . .
C16A C 0.0787(10) 0.7409(5) 0.0661(8) 0.024(3) Uani 1 1 d . . . . .
C17A C 0.1147(11) 0.6890(6) 0.0321(10) 0.034(3) Uani 1 1 d . . . . .
H17A H 0.141317 0.690505 -0.023061 0.040 Uiso 1 1 calc R U . . .
C18A C 0.1144(11) 0.6360(6) 0.0726(9) 0.031(3) Uani 1 1 d . . . . .
H18A H 0.141225 0.601023 0.048350 0.037 Uiso 1 1 calc R U . . .
C19A C 0.0707(12) 0.6366(6) 0.1547(10) 0.042(4) Uani 1 1 d . . . . .
H19A H 0.067418 0.600965 0.186582 0.051 Uiso 1 1 calc R U . . .
C20A C 0.0345(9) 0.6871(5) 0.1865(11) 0.032(3) Uani 1 1 d . . . . .
H20A H 0.005046 0.686320 0.240589 0.039 Uiso 1 1 calc R U . . .
Rh1B Rh 0.51878(8) 0.82608(3) 0.72784(4) 0.0233(2) Uani 1 1 d . . . . .
Cl1B Cl 0.6641(3) 0.8071(2) 0.8033(3) 0.0571(11) Uani 1 1 d . . . . .
O1B O 0.3315(9) 0.5466(4) 0.8305(7) 0.094(4) Uani 1 1 d . . . . .
O2B O 0.2997(7) 0.5941(4) 0.9479(6) 0.071(3) Uani 1 1 d . . . . .
N1B N 0.4629(8) 0.7434(4) 0.7710(6) 0.022(2) Uani 1 1 d . . . . .
N2B N 0.4538(9) 0.8475(5) 0.8442(7) 0.030(3) Uani 1 1 d . . . . .
N3B N 0.3371(8) 0.5899(4) 0.8742(7) 0.053(3) Uani 1 1 d . . . . .
C1B C 0.6027(11) 0.8632(4) 0.6210(8) 0.027(3) Uani 1 1 d . . . . .
C2B C 0.5407(10) 0.9074(5) 0.6586(8) 0.023(3) Uani 1 1 d . . . . .
C3B C 0.4412(10) 0.8881(5) 0.6493(8) 0.024(3) Uani 1 1 d . . . . .
C4B C 0.4415(11) 0.8297(5) 0.6098(9) 0.018(3) Uani 1 1 d . . . . .
C5B C 0.5438(9) 0.8129(5) 0.5946(8) 0.018(3) Uani 1 1 d . . . . .
C6B C 0.7071(9) 0.8669(6) 0.6120(9) 0.032(3) Uani 1 1 d . . . . .
H6BA H 0.733554 0.827280 0.600602 0.048 Uiso 1 1 calc R U . . .
H6BB H 0.735694 0.882437 0.664016 0.048 Uiso 1 1 calc R U . . .
H6BC H 0.723123 0.893472 0.565166 0.048 Uiso 1 1 calc R U . . .
C7B C 0.5733(12) 0.9664(5) 0.6931(11) 0.045(4) Uani 1 1 d . . . . .
H7BA H 0.636243 0.961643 0.721885 0.067 Uiso 1 1 calc R U . . .
H7BB H 0.524488 0.981163 0.733084 0.067 Uiso 1 1 calc R U . . .
H7BC H 0.580551 0.994829 0.646876 0.067 Uiso 1 1 calc R U . . .
C8B C 0.3513(11) 0.9234(6) 0.6706(9) 0.043(4) Uani 1 1 d . . . . .
H8BA H 0.337926 0.951791 0.625346 0.065 Uiso 1 1 calc R U . . .
H8BB H 0.361850 0.944854 0.723391 0.065 Uiso 1 1 calc R U . . .
H8BC H 0.295481 0.896447 0.676823 0.065 Uiso 1 1 calc R U . . .
C9B C 0.3544(11) 0.7946(6) 0.5914(10) 0.042(4) Uani 1 1 d . . . . .
H9BA H 0.321536 0.810891 0.541676 0.063 Uiso 1 1 calc R U . . .
H9BB H 0.309795 0.795992 0.639580 0.063 Uiso 1 1 calc R U . . .
H9BC H 0.373327 0.753361 0.580444 0.063 Uiso 1 1 calc R U . . .
C10B C 0.5824(10) 0.7605(5) 0.5492(9) 0.026(3) Uani 1 1 d . . . . .
H10D H 0.533274 0.728839 0.549667 0.039 Uiso 1 1 calc R U . . .
H10E H 0.642049 0.746556 0.576992 0.039 Uiso 1 1 calc R U . . .
H10F H 0.597265 0.771532 0.490990 0.039 Uiso 1 1 calc R U . . .
C11B C 0.4695(10) 0.6931(5) 0.7302(10) 0.032(3) Uani 1 1 d . . . . .
H11B H 0.501918 0.692734 0.677324 0.038 Uiso 1 1 calc R U . . .
C12B C 0.4304(10) 0.6391(5) 0.7613(9) 0.032(3) Uani 1 1 d . . . . .
H12B H 0.433479 0.603090 0.730208 0.039 Uiso 1 1 calc R U . . .
C13B C 0.3893(12) 0.6421(6) 0.8364(9) 0.037(4) Uani 1 1 d . . . . .
C14B C 0.3816(9) 0.6924(5) 0.8857(9) 0.026(3) Uani 1 1 d . . . . .
H14B H 0.353227 0.692174 0.940200 0.031 Uiso 1 1 calc R U . . .
C15B C 0.4194(10) 0.7439(6) 0.8481(9) 0.027(3) Uani 1 1 d . . . . .
C16B C 0.4191(10) 0.8021(5) 0.8896(8) 0.023(3) Uani 1 1 d . . . . .
C17B C 0.3772(11) 0.8118(6) 0.9674(10) 0.036(4) Uani 1 1 d . . . . .
H17B H 0.351472 0.779008 0.997726 0.043 Uiso 1 1 calc R U . . .
C18B C 0.3717(11) 0.8685(6) 1.0027(10) 0.035(4) Uani 1 1 d . . . . .
H18B H 0.341649 0.875577 1.055654 0.042 Uiso 1 1 calc R U . . .
C19B C 0.4140(15) 0.9148(7) 0.9540(10) 0.051(5) Uani 1 1 d . . . . .
H19B H 0.414637 0.954405 0.974528 0.062 Uiso 1 1 calc R U . . .
C20B C 0.4531(13) 0.9020(6) 0.8787(11) 0.045(4) Uani 1 1 d . . . . .
H20B H 0.482126 0.933498 0.847805 0.055 Uiso 1 1 calc R U . . .
S1A S -0.0413(3) 0.92078(14) 0.5226(3) 0.0350(9) Uani 1 1 d . . . . .
F1A F 0.1283(7) 0.9754(4) 0.5332(7) 0.059(3) Uani 1 1 d . . . . .
F2A F 0.1157(8) 0.8970(4) 0.6101(7) 0.058(3) Uani 1 1 d . . . . .
F3A F 0.1326(7) 0.8881(4) 0.4773(7) 0.060(3) Uani 1 1 d . . . . .
O3A O -0.0658(8) 0.8589(4) 0.5279(7) 0.041(3) Uani 1 1 d . . . . .
O4A O -0.0547(10) 0.9457(4) 0.4406(7) 0.055(3) Uani 1 1 d . . . . .
O5A O -0.0758(7) 0.9575(4) 0.5902(7) 0.036(3) Uani 1 1 d . . . . .
C21A C 0.0902(9) 0.9219(6) 0.5372(10) 0.032(3) Uani 1 1 d . . . . .
S1B S 0.5479(3) 0.92094(13) 0.3937(2) 0.0314(9) Uani 1 1 d . . . . .
F1B F 0.3872(7) 0.9044(5) 0.3108(8) 0.071(3) Uani 1 1 d . . . . .
F2B F 0.3708(9) 0.8924(4) 0.4441(8) 0.086(4) Uani 1 1 d . . . . .
F3B F 0.3845(8) 0.9793(4) 0.3915(8) 0.080(4) Uani 1 1 d . . . . .
O3B O 0.5655(10) 0.9452(4) 0.4757(7) 0.054(3) Uani 1 1 d . . . . .
O4B O 0.5783(8) 0.9580(4) 0.3241(6) 0.040(3) Uani 1 1 d . . . . .
O5B O 0.5686(8) 0.8588(4) 0.3820(8) 0.046(3) Uani 1 1 d . . . . .
C21B C 0.4211(16) 0.9240(8) 0.3858(12) 0.066(6) Uani 1 1 d . . . . .

loop_
_atom_site_aniso_label
_atom_site_aniso_U_11
_atom_site_aniso_U_22
_atom_site_aniso_U_33
_atom_site_aniso_U_23
_atom_site_aniso_U_13
_atom_site_aniso_U_12
Rh1A 0.0307(6) 0.0271(4) 0.0152(5) -0.0033(4) -0.0012(7) 0.0040(4)
Cl1A 0.032(2) 0.135(4) 0.052(2) -0.059(3) -0.0147(18) 0.023(2)
O1A 0.147(10) 0.052(6) 0.064(6) 0.037(5) 0.049(6) 0.044(6)
O2A 0.065(5) 0.048(5) 0.034(4) 0.003(4) 0.016(4) 0.006(4)
N1A 0.062(9) 0.026(5) 0.014(6) -0.005(4) 0.004(6) 0.004(5)
N2A 0.036(7) 0.030(5) 0.020(6) -0.007(4) 0.001(6) 0.005(5)
N3A 0.036(5) 0.036(5) 0.021(4) 0.005(4) 0.002(4) 0.007(4)
C1A 0.012(6) 0.038(6) 0.017(7) -0.008(5) -0.004(5) 0.006(5)
C2A 0.059(10) 0.021(5) 0.017(6) -0.003(4) 0.003(6) 0.002(6)
C3A 0.030(8) 0.044(7) 0.024(7) -0.004(6) 0.005(6) -0.004(6)
C4A 0.047(10) 0.032(7) 0.018(7) 0.001(5) 0.006(7) -0.004(6)
C5A 0.054(9) 0.025(5) 0.008(6) 0.001(5) 0.001(6) 0.007(6)
C6A 0.055(10) 0.034(7) 0.025(8) -0.006(6) -0.002(8) 0.019(6)
C7A 0.091(11) 0.020(5) 0.021(6) 0.005(6) -0.003(8) 0.002(5)
C8A 0.058(10) 0.052(7) 0.036(9) -0.001(6) -0.002(7) -0.030(7)
C9A 0.030(8) 0.038(6) 0.021(7) 0.001(5) 0.001(6) 0.005(5)
C10A 0.048(10) 0.031(7) 0.025(9) -0.008(6) 0.004(7) -0.005(6)
C11A 0.079(13) 0.044(8) 0.014(7) 0.000(6) 0.005(7) 0.017(7)
C12A 0.072(12) 0.027(7) 0.029(9) 0.009(6) 0.004(8) 0.014(7)
C13A 0.045(9) 0.048(8) 0.009(6) 0.000(6) 0.013(6) -0.003(7)
C14A 0.015(7) 0.045(7) 0.011(6) 0.001(6) 0.004(5) 0.003(5)
C15A 0.021(8) 0.047(8) 0.021(8) -0.002(6) 0.002(6) 0.001(6)
C16A 0.026(8) 0.032(6) 0.012(7) 0.004(5) -0.008(6) 0.001(5)
C17A 0.037(9) 0.039(7) 0.025(8) -0.005(7) -0.004(7) 0.014(6)
C18A 0.042(9) 0.032(7) 0.019(6) -0.005(5) 0.002(6) 0.008(6)
C19A 0.064(12) 0.028(7) 0.034(9) 0.004(6) -0.018(8) 0.001(7)
C20A 0.044(8) 0.032(5) 0.021(6) 0.012(6) -0.002(7) -0.010(6)
Rh1B 0.0314(6) 0.0228(4) 0.0158(5) 0.0022(3) 0.0005(6) -0.0062(4)
Cl1B 0.038(2) 0.098(3) 0.0357(19) 0.0377(19) -0.0136(16) -0.0247(18)
O1B 0.149(11) 0.043(5) 0.091(8) -0.016(5) 0.033(7) -0.030(6)
O2B 0.096(7) 0.067(6) 0.049(6) 0.005(5) 0.011(5) -0.018(5)
N1B 0.021(6) 0.026(4) 0.017(6) 0.002(4) -0.004(5) 0.004(4)
N2B 0.034(6) 0.037(6) 0.020(6) -0.004(5) 0.000(5) -0.011(5)
N3B 0.063(7) 0.038(6) 0.058(7) 0.007(5) -0.003(5) -0.012(5)
C1B 0.058(10) 0.012(5) 0.012(6) 0.006(5) 0.008(6) 0.000(5)
C2B 0.024(7) 0.026(5) 0.018(6) 0.011(4) 0.003(5) -0.008(4)
C3B 0.036(8) 0.021(5) 0.014(6) 0.005(4) 0.000(5) 0.007(5)
C4B 0.017(7) 0.021(6) 0.016(7) 0.006(4) -0.003(6) -0.003(4)
C5B 0.013(5) 0.029(5) 0.013(6) 0.011(5) 0.000(5) 0.004(5)
C6B 0.017(7) 0.046(7) 0.033(9) 0.008(6) 0.006(6) -0.005(6)
C7B 0.065(9) 0.029(6) 0.040(8) 0.002(7) 0.013(8) -0.018(6)
C8B 0.049(9) 0.043(7) 0.037(9) -0.001(6) 0.004(7) 0.014(6)
C9B 0.038(9) 0.055(8) 0.033(8) 0.008(6) -0.011(7) -0.018(6)
C10B 0.031(8) 0.026(6) 0.021(8) -0.001(5) 0.000(6) 0.001(5)
C11B 0.046(8) 0.029(5) 0.020(6) 0.016(7) 0.002(7) -0.011(6)
C12B 0.039(9) 0.028(6) 0.029(8) 0.000(5) 0.006(7) -0.006(6)
C13B 0.050(10) 0.030(6) 0.030(8) 0.015(6) -0.005(7) -0.023(6)
C14B 0.017(7) 0.037(6) 0.024(8) 0.011(6) -0.002(6) 0.003(5)
C15B 0.021(8) 0.037(7) 0.024(8) 0.016(6) 0.000(6) 0.002(5)
C16B 0.034(9) 0.021(6) 0.016(7) 0.003(5) -0.008(6) -0.001(5)
C17B 0.038(9) 0.037(7) 0.033(9) 0.018(7) -0.005(7) 0.005(6)
C18B 0.037(9) 0.041(7) 0.026(8) 0.001(6) -0.003(7) 0.006(6)
C19B 0.095(15) 0.040(8) 0.019(9) 0.002(7) 0.008(9) 0.008(8)
C20B 0.075(12) 0.026(6) 0.035(9) -0.003(6) 0.013(8) -0.013(7)
S1A 0.050(3) 0.0239(14) 0.031(2) -0.0064(14) -0.0051(19) -0.0004(15)
F1A 0.052(5) 0.056(5) 0.069(7) -0.010(5) 0.015(5) -0.020(4)
F2A 0.058(7) 0.062(5) 0.053(6) 0.010(5) -0.018(5) -0.004(5)
F3A 0.049(6) 0.071(6) 0.062(7) -0.022(5) 0.010(5) -0.005(5)
O3A 0.043(7) 0.029(5) 0.050(7) -0.006(4) 0.003(6) -0.005(4)
O4A 0.097(9) 0.038(5) 0.029(6) -0.009(5) -0.014(6) 0.014(5)
O5A 0.042(7) 0.031(5) 0.035(6) -0.003(4) -0.003(5) -0.004(4)
C21A 0.015(6) 0.045(7) 0.037(9) -0.007(6) 0.010(6) -0.005(5)
S1B 0.045(2) 0.0255(15) 0.024(2) 0.0050(13) -0.0039(18) 0.0002(14)
F1B 0.040(6) 0.090(7) 0.083(9) 0.020(6) -0.017(6) -0.004(5)
F2B 0.087(9) 0.075(7) 0.095(10) 0.047(6) 0.040(8) -0.003(6)
F3B 0.076(7) 0.068(6) 0.098(9) 0.034(6) 0.038(6) 0.039(5)
O3B 0.099(9) 0.040(5) 0.023(6) 0.004(5) -0.014(6) -0.007(5)
O4B 0.064(8) 0.025(4) 0.029(6) 0.014(4) 0.007(6) -0.002(5)
O5B 0.060(8) 0.022(4) 0.056(7) 0.005(5) -0.016(6) -0.002(5)
C21B 0.109(16) 0.053(10) 0.035(10) 0.022(8) -0.009(10) 0.015(10)

loop_
_atom_type_symbol
_atom_type_description
_atom_type_scat_dispersion_real
_atom_type_scat_dispersion_imag
_atom_type_scat_source
C C 0.0033 0.0016 'International Tables Vol C Tables 4.2.6.8 and 6.1.1.4'
H H 0.0000 0.0000 'International Tables Vol C Tables 4.2.6.8 and 6.1.1.4'
Cl Cl 0.1484 0.1585 'International Tables Vol C Tables 4.2.6.8 and 6.1.1.4'
F F 0.0171 0.0103 'International Tables Vol C Tables 4.2.6.8 and 6.1.1.4'
N N 0.0061 0.0033 'International Tables Vol C Tables 4.2.6.8 and 6.1.1.4'
O O 0.0106 0.0060 'International Tables Vol C Tables 4.2.6.8 and 6.1.1.4'
Rh Rh -1.1178 0.9187 'International Tables Vol C Tables 4.2.6.8 and 6.1.1.4'
S S 0.1246 0.1234 'International Tables Vol C Tables 4.2.6.8 and 6.1.1.4'

loop_
_geom_angle_atom_site_label_1
_geom_angle_atom_site_label_2
_geom_angle_atom_site_label_3
_geom_angle
_geom_angle_site_symmetry_1
_geom_angle_site_symmetry_3
_geom_angle_publ_flag
N1A Rh1A N2A 76.8(4) . . ?
N1A Rh1A C4A 125.2(5) . . ?
N2A Rh1A C4A 97.9(5) . . ?
N1A Rh1A C5A 163.1(5) . . ?
N2A Rh1A C5A 108.0(5) . . ?
C4A Rh1A C5A 39.0(6) . . ?
N1A Rh1A C2A 106.0(4) . . ?
N2A Rh1A C2A 160.7(5) . . ?
C4A Rh1A C2A 64.5(5) . . ?
C5A Rh1A C2A 64.0(5) . . ?
N1A Rh1A C3A 99.4(5) . . ?
N2A Rh1A C3A 122.3(5) . . ?
C4A Rh1A C3A 38.1(5) . . ?
C5A Rh1A C3A 64.1(5) . . ?
C2A Rh1A C3A 38.7(5) . . ?
N1A Rh1A C1A 139.9(4) . . ?
N2A Rh1A C1A 143.2(4) . . ?
C4A Rh1A C1A 65.1(5) . . ?
C5A Rh1A C1A 38.4(5) . . ?
C2A Rh1A C1A 38.3(5) . . ?
C3A Rh1A C1A 64.6(5) . . ?
N1A Rh1A Cl1A 89.2(4) . . ?
N2A Rh1A Cl1A 86.4(3) . . ?
C4A Rh1A Cl1A 145.5(5) . . ?
C5A Rh1A Cl1A 107.1(5) . . ?
C2A Rh1A Cl1A 112.5(4) . . ?
C3A Rh1A Cl1A 151.1(4) . . ?
C1A Rh1A Cl1A 91.2(3) . . ?
C11A N1A C15A 119.0(13) . . ?
C11A N1A Rh1A 124.4(9) . . ?
C15A N1A Rh1A 116.2(9) . . ?
C20A N2A C16A 119.6(12) . . ?
C20A N2A Rh1A 124.6(10) . . ?
C16A N2A Rh1A 115.8(8) . . ?
O1A N3A O2A 127.6(9) . . ?
O1A N3A C13A 115.5(9) . . ?
O2A N3A C13A 116.8(8) . . ?
C5A C1A C2A 106.4(12) . . ?
C5A C1A C6A 126.1(12) . . ?
C2A C1A C6A 127.5(11) . . ?
C5A C1A Rh1A 69.3(7) . . ?
C2A C1A Rh1A 70.0(7) . . ?
C6A C1A Rh1A 126.9(9) . . ?
C1A C2A C3A 108.7(10) . . ?
C1A C2A C7A 122.0(13) . . ?
C3A C2A C7A 128.6(12) . . ?
C1A C2A Rh1A 71.6(7) . . ?
C3A C2A Rh1A 70.8(7) . . ?
C7A C2A Rh1A 131.2(10) . . ?
C4A C3A C2A 108.1(13) . . ?
C4A C3A C8A 127.3(14) . . ?
C2A C3A C8A 124.5(12) . . ?
C4A C3A Rh1A 69.9(9) . . ?
C2A C3A Rh1A 70.5(7) . . ?
C8A C3A Rh1A 127.7(11) . . ?
C3A C4A C5A 107.6(13) . . ?
C3A C4A C9A 125.7(15) . . ?
C5A C4A C9A 126.7(11) . . ?
C3A C4A Rh1A 72.0(9) . . ?
C5A C4A Rh1A 70.6(9) . . ?
C9A C4A Rh1A 125.5(10) . . ?
C1A C5A C4A 109.2(11) . . ?
C1A C5A C10A 123.0(14) . . ?
C4A C5A C10A 127.8(12) . . ?
C1A C5A Rh1A 72.4(8) . . ?
C4A C5A Rh1A 70.4(9) . . ?
C10A C5A Rh1A 124.9(9) . . ?
C1A C6A H6AA 109.5 . . ?
C1A C6A H6AB 109.5 . . ?
H6AA C6A H6AB 109.5 . . ?
C1A C6A H6AC 109.5 . . ?
H6AA C6A H6AC 109.5 . . ?
H6AB C6A H6AC 109.5 . . ?
C2A C7A H7AA 109.5 . . ?
C2A C7A H7AB 109.5 . . ?
H7AA C7A H7AB 109.5 . . ?
C2A C7A H7AC 109.5 . . ?
H7AA C7A H7AC 109.5 . . ?
H7AB C7A H7AC 109.5 . . ?
C3A C8A H8AA 109.5 . . ?
C3A C8A H8AB 109.5 . . ?
H8AA C8A H8AB 109.5 . . ?
C3A C8A H8AC 109.5 . . ?
H8AA C8A H8AC 109.5 . . ?
H8AB C8A H8AC 109.5 . . ?
C4A C9A H9AA 109.5 . . ?
C4A C9A H9AB 109.5 . . ?
H9AA C9A H9AB 109.5 . . ?
C4A C9A H9AC 109.5 . . ?
H9AA C9A H9AC 109.5 . . ?
H9AB C9A H9AC 109.5 . . ?
C5A C10A H10A 109.5 . . ?
C5A C10A H10B 109.5 . . ?
H10A C10A H10B 109.5 . . ?
C5A C10A H10C 109.5 . . ?
H10A C10A H10C 109.5 . . ?
H10B C10A H10C 109.5 . . ?
N1A C11A C12A 122.3(13) . . ?
N1A C11A H11A 118.9 . . ?
C12A C11A H11A 118.9 . . ?
C13A C12A C11A 115.2(13) . . ?
C13A C12A H12A 122.4 . . ?
C11A C12A H12A 122.4 . . ?
C12A C13A C14A 126.5(13) . . ?
C12A C13A N3A 118.8(12) . . ?
C14A C13A N3A 114.7(11) . . ?
C13A C14A C15A 115.6(13) . . ?
C13A C14A H14A 122.2 . . ?
C15A C14A H14A 122.2 . . ?
N1A C15A C14A 121.3(13) . . ?
N1A C15A C16A 115.1(13) . . ?
C14A C15A C16A 123.4(13) . . ?
N2A C16A C17A 118.7(12) . . ?
N2A C16A C15A 115.5(11) . . ?
C17A C16A C15A 125.7(13) . . ?
C18A C17A C16A 124.0(14) . . ?
C18A C17A H17A 118.0 . . ?
C16A C17A H17A 118.0 . . ?
C17A C18A C19A 115.1(12) . . ?
C17A C18A H18A 122.5 . . ?
C19A C18A H18A 122.5 . . ?
C20A C19A C18A 120.3(13) . . ?
C20A C19A H19A 119.8 . . ?
C18A C19A H19A 119.8 . . ?
C19A C20A N2A 122.2(15) . . ?
C19A C20A H20A 118.9 . . ?
N2A C20A H20A 118.9 . . ?
N2B Rh1B N1B 76.5(4) . . ?
N2B Rh1B C3B 98.8(5) . . ?
N1B Rh1B C3B 125.3(5) . . ?
N2B Rh1B C4B 123.3(4) . . ?
N1B Rh1B C4B 97.9(4) . . ?
C3B Rh1B C4B 39.5(4) . . ?
N2B Rh1B C2B 108.2(5) . . ?
N1B Rh1B C2B 163.3(4) . . ?
C3B Rh1B C2B 38.9(5) . . ?
C4B Rh1B C2B 65.9(5) . . ?
N2B Rh1B C5B 162.9(5) . . ?
N1B Rh1B C5B 104.6(4) . . ?
C3B Rh1B C5B 66.4(4) . . ?
C4B Rh1B C5B 39.8(5) . . ?
C2B Rh1B C5B 66.2(4) . . ?
N2B Rh1B C1B 143.6(4) . . ?
N1B Rh1B C1B 139.9(4) . . ?
C3B Rh1B C1B 64.2(5) . . ?
C4B Rh1B C1B 64.7(5) . . ?
C2B Rh1B C1B 38.4(4) . . ?
C5B Rh1B C1B 38.7(4) . . ?
N2B Rh1B Cl1B 87.2(4) . . ?
N1B Rh1B Cl1B 88.8(3) . . ?
C3B Rh1B Cl1B 145.8(4) . . ?
C4B Rh1B Cl1B 149.6(4) . . ?
C2B Rh1B Cl1B 107.2(4) . . ?
C5B Rh1B Cl1B 109.8(3) . . ?
C1B Rh1B Cl1B 91.3(4) . . ?
C11B N1B C15B 118.9(11) . . ?
C11B N1B Rh1B 125.0(9) . . ?
C15B N1B Rh1B 116.1(8) . . ?
C16B N2B C20B 118.4(13) . . ?
C16B N2B Rh1B 116.6(9) . . ?
C20B N2B Rh1B 124.7(10) . . ?
O1B N3B O2B 124.4(10) . . ?
O1B N3B C13B 115.8(11) . . ?
O2B N3B C13B 119.8(10) . . ?
C6B C1B C2B 126.0(11) . . ?
C6B C1B C5B 124.5(11) . . ?
C2B C1B C5B 109.5(12) . . ?
C6B C1B Rh1B 127.8(10) . . ?
C2B C1B Rh1B 68.7(7) . . ?
C5B C1B Rh1B 68.8(7) . . ?
C3B C2B C1B 107.8(10) . . ?
C3B C2B C7B 125.9(12) . . ?
C1B C2B C7B 126.0(12) . . ?
C3B C2B Rh1B 70.4(6) . . ?
C1B C2B Rh1B 73.0(6) . . ?
C7B C2B Rh1B 127.2(10) . . ?
C2B C3B C4B 108.4(11) . . ?
C2B C3B C8B 126.3(11) . . ?
C4B C3B C8B 125.2(13) . . ?
C2B C3B Rh1B 70.7(7) . . ?
C4B C3B Rh1B 70.3(7) . . ?
C8B C3B Rh1B 128.0(9) . . ?
C3B C4B C9B 125.0(14) . . ?
C3B C4B C5B 107.8(11) . . ?
C9B C4B C5B 127.2(12) . . ?
C3B C4B Rh1B 70.1(8) . . ?
C9B C4B Rh1B 123.7(10) . . ?
C5B C4B Rh1B 70.5(8) . . ?
C1B C5B C4B 106.2(11) . . ?
C1B C5B C10B 124.4(11) . . ?
C4B C5B C10B 128.7(11) . . ?
C1B C5B Rh1B 72.4(7) . . ?
C4B C5B Rh1B 69.7(7) . . ?
C10B C5B Rh1B 130.0(9) . . ?
C1B C6B H6BA 109.5 . . ?
C1B C6B H6BB 109.5 . . ?
H6BA C6B H6BB 109.5 . . ?
C1B C6B H6BC 109.5 . . ?
H6BA C6B H6BC 109.5 . . ?
H6BB C6B H6BC 109.5 . . ?
C2B C7B H7BA 109.5 . . ?
C2B C7B H7BB 109.5 . . ?
H7BA C7B H7BB 109.5 . . ?
C2B C7B H7BC 109.5 . . ?
H7BA C7B H7BC 109.5 . . ?
H7BB C7B H7BC 109.5 . . ?
C3B C8B H8BA 109.5 . . ?
C3B C8B H8BB 109.5 . . ?
H8BA C8B H8BB 109.5 . . ?
C3B C8B H8BC 109.5 . . ?
H8BA C8B H8BC 109.5 . . ?
H8BB C8B H8BC 109.5 . . ?
C4B C9B H9BA 109.5 . . ?
C4B C9B H9BB 109.5 . . ?
H9BA C9B H9BB 109.5 . . ?
C4B C9B H9BC 109.5 . . ?
H9BA C9B H9BC 109.5 . . ?
H9BB C9B H9BC 109.5 . . ?
C5B C10B H10D 109.5 . . ?
C5B C10B H10E 109.5 . . ?
H10D C10B H10E 109.5 . . ?
C5B C10B H10F 109.5 . . ?
H10D C10B H10F 109.5 . . ?
H10E C10B H10F 109.5 . . ?
N1B C11B C12B 123.0(13) . . ?
N1B C11B H11B 118.5 . . ?
C12B C11B H11B 118.5 . . ?
C13B C12B C11B 115.5(13) . . ?
C13B C12B H12B 122.2 . . ?
C11B C12B H12B 122.2 . . ?
C12B C13B C14B 126.0(12) . . ?
C12B C13B N3B 121.5(13) . . ?
C14B C13B N3B 112.3(13) . . ?
C13B C14B C15B 114.1(13) . . ?
C13B C14B H14B 122.9 . . ?
C15B C14B H14B 122.9 . . ?
N1B C15B C14B 122.5(13) . . ?
N1B C15B C16B 114.4(11) . . ?
C14B C15B C16B 123.1(13) . . ?
N2B C16B C17B 120.6(12) . . ?
N2B C16B C15B 116.0(13) . . ?
C17B C16B C15B 123.1(12) . . ?
C16B C17B C18B 121.9(13) . . ?
C16B C17B H17B 119.1 . . ?
C18B C17B H17B 119.1 . . ?
C17B C18B C19B 115.4(14) . . ?
C17B C18B H18B 122.3 . . ?
C19B C18B H18B 122.3 . . ?
C20B C19B C18B 119.3(14) . . ?
C20B C19B H19B 120.3 . . ?
C18B C19B H19B 120.3 . . ?
C19B C20B N2B 124.2(14) . . ?
C19B C20B H20B 117.9 . . ?
N2B C20B H20B 117.9 . . ?
O4A S1A O5A 114.5(6) . . ?
O4A S1A O3A 113.8(7) . . ?
O5A S1A O3A 116.0(7) . . ?
O4A S1A C21A 103.8(8) . . ?
O5A S1A C21A 102.8(7) . . ?
O3A S1A C21A 103.7(6) . . ?
F1A C21A F2A 108.9(13) . . ?
F1A C21A F3A 108.2(11) . . ?
F2A C21A F3A 105.3(11) . . ?
F1A C21A S1A 113.5(10) . . ?
F2A C21A S1A 111.4(10) . . ?
F3A C21A S1A 109.1(10) . . ?
O3B S1B O5B 117.1(6) . . ?
O3B S1B O4B 115.3(6) . . ?
O5B S1B O4B 113.9(7) . . ?
O3B S1B C21B 102.6(9) . . ?
O5B S1B C21B 103.0(8) . . ?
O4B S1B C21B 102.0(8) . . ?
F3B C21B F1B 103.5(15) . . ?
F3B C21B F2B 104.6(16) . . ?
F1B C21B F2B 104.9(16) . . ?
F3B C21B S1B 113.7(14) . . ?
F1B C21B S1B 113.1(14) . . ?
F2B C21B S1B 115.8(13) . . ?

loop_
_geom_bond_atom_site_label_1
_geom_bond_atom_site_label_2
_geom_bond_distance
_geom_bond_site_symmetry_2
_geom_bond_publ_flag
Rh1A N1A 2.099(12) . ?
Rh1A N2A 2.115(10) . ?
Rh1A C4A 2.121(18) . ?
Rh1A C5A 2.124(14) . ?
Rh1A C2A 2.144(11) . ?
Rh1A C3A 2.148(14) . ?
Rh1A C1A 2.165(12) . ?
Rh1A Cl1A 2.393(4) . ?
O1A N3A 1.163(10) . ?
O2A N3A 1.249(10) . ?
N1A C11A 1.317(17) . ?
N1A C15A 1.364(17) . ?
N2A C20A 1.356(15) . ?
N2A C16A 1.357(17) . ?
N3A C13A 1.550(15) . ?
C1A C5A 1.410(17) . ?
C1A C2A 1.415(18) . ?
C1A C6A 1.508(19) . ?
C2A C3A 1.42(2) . ?
C2A C7A 1.523(15) . ?
C3A C4A 1.392(18) . ?
C3A C8A 1.464(19) . ?
C4A C5A 1.42(2) . ?
C4A C9A 1.51(2) . ?
C5A C10A 1.501(18) . ?
C6A H6AA 0.9800 . ?
C6A H6AB 0.9800 . ?
C6A H6AC 0.9800 . ?
C7A H7AA 0.9800 . ?
C7A H7AB 0.9800 . ?
C7A H7AC 0.9800 . ?
C8A H8AA 0.9800 . ?
C8A H8AB 0.9800 . ?
C8A H8AC 0.9800 . ?
C9A H9AA 0.9800 . ?
C9A H9AB 0.9800 . ?
C9A H9AC 0.9800 . ?
C10A H10A 0.9800 . ?
C10A H10B 0.9800 . ?
C10A H10C 0.9800 . ?
C11A C12A 1.43(2) . ?
C11A H11A 0.9500 . ?
C12A C13A 1.33(2) . ?
C12A H12A 0.9500 . ?
C13A C14A 1.333(18) . ?
C14A C15A 1.417(18) . ?
C14A H14A 0.9500 . ?
C15A C16A 1.451(18) . ?
C16A C17A 1.378(18) . ?
C17A C18A 1.357(19) . ?
C17A H17A 0.9500 . ?
C18A C19A 1.44(2) . ?
C18A H18A 0.9500 . ?
C19A C20A 1.340(19) . ?
C19A H19A 0.9500 . ?
C20A H20A 0.9500 . ?
Rh1B N2B 2.109(12) . ?
Rh1B N1B 2.126(10) . ?
Rh1B C3B 2.153(12) . ?
Rh1B C4B 2.155(14) . ?
Rh1B C2B 2.158(11) . ?
Rh1B C5B 2.166(13) . ?
Rh1B C1B 2.215(13) . ?
Rh1B Cl1B 2.361(4) . ?
O1B N3B 1.200(13) . ?
O2B N3B 1.282(13) . ?
N1B C11B 1.309(16) . ?
N1B C15B 1.364(17) . ?
N2B C16B 1.340(16) . ?
N2B C20B 1.345(17) . ?
N3B C13B 1.502(15) . ?
C1B C6B 1.437(19) . ?
C1B C2B 1.438(17) . ?
C1B C5B 1.453(17) . ?
C2B C3B 1.436(18) . ?
C2B C7B 1.506(16) . ?
C3B C4B 1.457(17) . ?
C3B C8B 1.503(18) . ?
C4B C9B 1.460(19) . ?
C4B C5B 1.470(19) . ?
C5B C10B 1.479(17) . ?
C6B H6BA 0.9800 . ?
C6B H6BB 0.9800 . ?
C6B H6BC 0.9800 . ?
C7B H7BA 0.9800 . ?
C7B H7BB 0.9800 . ?
C7B H7BC 0.9800 . ?
C8B H8BA 0.9800 . ?
C8B H8BB 0.9800 . ?
C8B H8BC 0.9800 . ?
C9B H9BA 0.9800 . ?
C9B H9BB 0.9800 . ?
C9B H9BC 0.9800 . ?
C10B H10D 0.9800 . ?
C10B H10E 0.9800 . ?
C10B H10F 0.9800 . ?
C11B C12B 1.419(15) . ?
C11B H11B 0.9500 . ?
C12B C13B 1.321(19) . ?
C12B H12B 0.9500 . ?
C13B C14B 1.38(2) . ?
C14B C15B 1.403(17) . ?
C14B H14B 0.9500 . ?
C15B C16B 1.467(18) . ?
C16B C17B 1.38(2) . ?
C17B C18B 1.397(19) . ?
C17B H17B 0.9500 . ?
C18B C19B 1.42(2) . ?
C18B H18B 0.9500 . ?
C19B C20B 1.34(2) . ?
C19B H19B 0.9500 . ?
C20B H20B 0.9500 . ?
S1A O4A 1.430(11) . ?
S1A O5A 1.436(11) . ?
S1A O3A 1.436(9) . ?
S1A C21A 1.814(14) . ?
F1A C21A 1.316(15) . ?
F2A C21A 1.333(19) . ?
F3A C21A 1.351(16) . ?
S1B O3B 1.434(11) . ?
S1B O5B 1.439(10) . ?
S1B O4B 1.447(10) . ?
S1B C21B 1.74(2) . ?
F1B C21B 1.35(2) . ?
F2B C21B 1.36(2) . ?
F3B C21B 1.345(19) . ?

loop_
_geom_hbond_atom_site_label_D
_geom_hbond_atom_site_label_H
_geom_hbond_atom_site_label_A
_geom_hbond_distance_DH
_geom_hbond_distance_HA
_geom_hbond_distance_DA
_geom_hbond_angle_DHA
_geom_hbond_site_symmetry_A
_geom_hbond_publ_flag
C12A H12A O4A 0.95 2.37 3.257(16) 155.1 2_574 yes
C14A H14A Cl1B 0.95 2.65 3.537(14) 155.4 3_464 yes
C17A H17A Cl1B 0.95 2.78 3.700(16) 163.9 3_464 yes
C19A H19A O4B 0.95 2.56 3.436(17) 152.9 3_465 yes
C20A H20A O5B 0.95 2.62 3.31(2) 130.1 3_465 yes
C12B H12B O5A 0.95 2.61 3.484(17) 152.4 3_565 yes
C14B H14B Cl1A 0.95 2.97 3.878(15) 160.5 3_566 yes
C17B H17B Cl1A 0.95 2.60 3.496(15) 156.5 3_566 yes
C19B H19B O3B 0.95 2.28 3.185(18) 159.4 2_675 yes
C20B H20B O4B 0.95 2.61 3.299(16) 129.9 2_675 yes

loop_
_geom_torsion_atom_site_label_1
_geom_torsion_atom_site_label_2
_geom_torsion_atom_site_label_3
_geom_torsion_atom_site_label_4
_geom_torsion
_geom_torsion_site_symmetry_1
_geom_torsion_site_symmetry_2
_geom_torsion_site_symmetry_3
_geom_torsion_site_symmetry_4
_geom_torsion_publ_flag
C5A C1A C2A C3A -1.5(14) . . . . ?
C6A C1A C2A C3A 176.8(13) . . . . ?
Rh1A C1A C2A C3A -61.5(9) . . . . ?
C5A C1A C2A C7A -172.4(12) . . . . ?
C6A C1A C2A C7A 6(2) . . . . ?
Rh1A C1A C2A C7A 127.6(13) . . . . ?
C5A C1A C2A Rh1A 60.0(9) . . . . ?
C6A C1A C2A Rh1A -121.8(13) . . . . ?
C1A C2A C3A C4A 1.9(16) . . . . ?
C7A C2A C3A C4A 172.0(14) . . . . ?
Rh1A C2A C3A C4A -60.1(10) . . . . ?
C1A C2A C3A C8A -175.1(13) . . . . ?
C7A C2A C3A C8A -5(2) . . . . ?
Rh1A C2A C3A C8A 122.9(15) . . . . ?
C1A C2A C3A Rh1A 62.0(9) . . . . ?
C7A C2A C3A Rh1A -127.9(14) . . . . ?
C2A C3A C4A C5A -1.5(17) . . . . ?
C8A C3A C4A C5A 175.4(14) . . . . ?
Rh1A C3A C4A C5A -62.0(11) . . . . ?
C2A C3A C4A C9A -178.3(13) . . . . ?
C8A C3A C4A C9A -1(3) . . . . ?
Rh1A C3A C4A C9A 121.2(16) . . . . ?
C2A C3A C4A Rh1A 60.5(10) . . . . ?
C8A C3A C4A Rh1A -122.6(16) . . . . ?
C2A C1A C5A C4A 0.5(15) . . . . ?
C6A C1A C5A C4A -177.7(13) . . . . ?
Rh1A C1A C5A C4A 61.1(10) . . . . ?
C2A C1A C5A C10A 178.9(12) . . . . ?
C6A C1A C5A C10A 1(2) . . . . ?
Rh1A C1A C5A C10A -120.6(13) . . . . ?
C2A C1A C5A Rh1A -60.5(9) . . . . ?
C6A C1A C5A Rh1A 121.2(13) . . . . ?
C3A C4A C5A C1A 0.6(17) . . . . ?
C9A C4A C5A C1A 177.4(14) . . . . ?
Rh1A C4A C5A C1A -62.3(9) . . . . ?
C3A C4A C5A C10A -177.7(13) . . . . ?
C9A C4A C5A C10A -1(2) . . . . ?
Rh1A C4A C5A C10A 119.4(14) . . . . ?
C3A C4A C5A Rh1A 62.9(11) . . . . ?
C9A C4A C5A Rh1A -120.3(15) . . . . ?
C15A N1A C11A C12A 1(2) . . . . ?
Rh1A N1A C11A C12A 174.3(12) . . . . ?
N1A C11A C12A C13A 1(3) . . . . ?
C11A C12A C13A C14A -1(3) . . . . ?
C11A C12A C13A N3A -179.9(14) . . . . ?
O1A N3A C13A C12A -9.6(19) . . . . ?
O2A N3A C13A C12A 174.1(14) . . . . ?
O1A N3A C13A C14A 171.4(13) . . . . ?
O2A N3A C13A C14A -4.9(17) . . . . ?
C12A C13A C14A C15A -1(2) . . . . ?
N3A C13A C14A C15A 177.8(11) . . . . ?
C11A N1A C15A C14A -4(2) . . . . ?
Rh1A N1A C15A C14A -177.1(10) . . . . ?
C11A N1A C15A C16A -179.0(14) . . . . ?
Rh1A N1A C15A C16A 7.6(16) . . . . ?
C13A C14A C15A N1A 3(2) . . . . ?
C13A C14A C15A C16A 178.4(13) . . . . ?
C20A N2A C16A C17A 0(2) . . . . ?
Rh1A N2A C16A C17A -178.7(10) . . . . ?
C20A N2A C16A C15A -176.6(12) . . . . ?
Rh1A N2A C16A C15A 4.6(15) . . . . ?
N1A C15A C16A N2A -8.0(18) . . . . ?
C14A C15A C16A N2A 176.8(13) . . . . ?
N1A C15A C16A C17A 175.6(13) . . . . ?
C14A C15A C16A C17A 0(2) . . . . ?
N2A C16A C17A C18A -1(2) . . . . ?
C15A C16A C17A C18A 174.8(14) . . . . ?
C16A C17A C18A C19A 2(2) . . . . ?
C17A C18A C19A C20A 0(2) . . . . ?
C18A C19A C20A N2A -1(2) . . . . ?
C16A N2A C20A C19A 1(2) . . . . ?
Rh1A N2A C20A C19A 179.8(11) . . . . ?
C6B C1B C2B C3B 175.9(12) . . . . ?
C5B C1B C2B C3B -5.4(13) . . . . ?
Rh1B C1B C2B C3B -62.1(8) . . . . ?
C6B C1B C2B C7B 2(2) . . . . ?
C5B C1B C2B C7B -179.3(12) . . . . ?
Rh1B C1B C2B C7B 124.0(14) . . . . ?
C6B C1B C2B Rh1B -122.0(13) . . . . ?
C5B C1B C2B Rh1B 56.7(9) . . . . ?
C1B C2B C3B C4B 3.3(14) . . . . ?
C7B C2B C3B C4B 177.2(13) . . . . ?
Rh1B C2B C3B C4B -60.5(9) . . . . ?
C1B C2B C3B C8B -172.7(12) . . . . ?
C7B C2B C3B C8B 1(2) . . . . ?
Rh1B C2B C3B C8B 123.6(13) . . . . ?
C1B C2B C3B Rh1B 63.8(8) . . . . ?
C7B C2B C3B Rh1B -122.3(13) . . . . ?
C2B C3B C4B C9B 178.6(13) . . . . ?
C8B C3B C4B C9B -5(2) . . . . ?
Rh1B C3B C4B C9B 117.9(14) . . . . ?
C2B C3B C4B C5B 0.0(14) . . . . ?
C8B C3B C4B C5B 176.0(11) . . . . ?
Rh1B C3B C4B C5B -60.8(9) . . . . ?
C2B C3B C4B Rh1B 60.8(8) . . . . ?
C8B C3B C4B Rh1B -123.2(13) . . . . ?
C6B C1B C5B C4B -176.0(12) . . . . ?
C2B C1B C5B C4B 5.3(14) . . . . ?
Rh1B C1B C5B C4B 61.9(8) . . . . ?
C6B C1B C5B C10B -5(2) . . . . ?
C2B C1B C5B C10B 176.5(11) . . . . ?
Rh1B C1B C5B C10B -126.9(12) . . . . ?
C6B C1B C5B Rh1B 122.1(13) . . . . ?
C2B C1B C5B Rh1B -56.6(8) . . . . ?
C3B C4B C5B C1B -3.2(14) . . . . ?
C9B C4B C5B C1B 178.2(14) . . . . ?
Rh1B C4B C5B C1B -63.7(8) . . . . ?
C3B C4B C5B C10B -173.9(12) . . . . ?
C9B C4B C5B C10B 7(2) . . . . ?
Rh1B C4B C5B C10B 125.6(13) . . . . ?
C3B C4B C5B Rh1B 60.5(9) . . . . ?
C9B C4B C5B Rh1B -118.1(14) . . . . ?
C15B N1B C11B C12B 2(2) . . . . ?
Rh1B N1B C11B C12B -179.5(10) . . . . ?
N1B C11B C12B C13B -2(2) . . . . ?
C11B C12B C13B C14B 0(2) . . . . ?
C11B C12B C13B N3B 174.6(13) . . . . ?
O1B N3B C13B C12B -3(2) . . . . ?
O2B N3B C13B C12B 178.7(14) . . . . ?
O1B N3B C13B C14B 172.1(13) . . . . ?
O2B N3B C13B C14B -6.1(18) . . . . ?
C12B C13B C14B C15B 2(2) . . . . ?
N3B C13B C14B C15B -172.9(11) . . . . ?
C11B N1B C15B C14B 0(2) . . . . ?
Rh1B N1B C15B C14B -178.3(10) . . . . ?
C11B N1B C15B C16B 177.9(12) . . . . ?
Rh1B N1B C15B C16B -0.5(15) . . . . ?
C13B C14B C15B N1B -2(2) . . . . ?
C13B C14B C15B C16B -179.7(13) . . . . ?
C20B N2B C16B C17B 5(2) . . . . ?
Rh1B N2B C16B C17B 178.6(10) . . . . ?
C20B N2B C16B C15B 178.6(14) . . . . ?
Rh1B N2B C16B C15B -7.5(16) . . . . ?
N1B C15B C16B N2B 5.2(18) . . . . ?
C14B C15B C16B N2B -177.1(13) . . . . ?
N1B C15B C16B C17B 179.0(13) . . . . ?
C14B C15B C16B C17B -3(2) . . . . ?
N2B C16B C17B C18B -2(2) . . . . ?
C15B C16B C17B C18B -175.3(13) . . . . ?
C16B C17B C18B C19B -1(2) . . . . ?
C17B C18B C19B C20B 2(3) . . . . ?
C18B C19B C20B N2B 1(3) . . . . ?
C16B N2B C20B C19B -5(3) . . . . ?
Rh1B N2B C20B C19B -177.9(15) . . . . ?
O4A S1A C21A F1A 59.8(12) . . . . ?
O5A S1A C21A F1A -59.8(12) . . . . ?
O3A S1A C21A F1A 179.0(11) . . . . ?
O4A S1A C21A F2A -176.9(9) . . . . ?
O5A S1A C21A F2A 63.6(11) . . . . ?
O3A S1A C21A F2A -57.6(11) . . . . ?
O4A S1A C21A F3A -61.0(11) . . . . ?
O5A S1A C21A F3A 179.5(10) . . . . ?
O3A S1A C21A F3A 58.3(12) . . . . ?
O3B S1B C21B F3B 60.5(15) . . . . ?
O5B S1B C21B F3B -177.4(13) . . . . ?
O4B S1B C21B F3B -59.1(15) . . . . ?
O3B S1B C21B F1B 178.3(11) . . . . ?
O5B S1B C21B F1B -59.7(13) . . . . ?
O4B S1B C21B F1B 58.6(13) . . . . ?
O3B S1B C21B F2B -60.6(15) . . . . ?
O5B S1B C21B F2B 61.4(16) . . . . ?
O4B S1B C21B F2B 179.7(14) . . . . ?
